data_7152209
loop_
_publ_author_name
'Gharpure, Santosh J.'
'Vijayasree, U.'
'Reddy, S. Raja Bhushan'

_publ_section_title
;
 Stereoselective synthesis and applications of nitrogen substituted
 donor-acceptor cyclopropanes (N-DACs) in the divergent synthesis of
 azacycles.
;
_journal_issue 9
_journal_name_full 'Organic &amp; biomolecular chemistry'
_journal_page_first 1735
_journal_page_last 1738
_journal_paper_doi 10.1039/c2ob06591f
_journal_volume 10
_journal_year 2012
_chemical_absolute_configuration rm
_chemical_formula_moiety 'C10 H11 N O5'
_chemical_formula_sum 'C10 H11 N O5'
_chemical_formula_weight 225.20
_chemical_name_systematic
;
?
;
_space_group_IT_number 18
_symmetry_cell_setting orthorhombic
_symmetry_space_group_name_Hall 'P 2 2ab'
_symmetry_space_group_name_H-M 'P 21 21 2'
_atom_sites_solution_hydrogens geom
_atom_sites_solution_primary direct
_atom_sites_solution_secondary difmap
_audit_creation_method SHELXL-97
_cell_angle_alpha 90.00
_cell_angle_beta 90.00
_cell_angle_gamma 90.00
_cell_formula_units_Z 4
_cell_length_a 16.4826(6)
_cell_length_b 6.8123(3)
_cell_length_c 9.0139(4)
_cell_measurement_reflns_used 3515
_cell_measurement_temperature 298(2)
_cell_measurement_theta_max 27.1
_cell_measurement_theta_min 2.2
_cell_volume 1012.12(7)
_computing_cell_refinement 'APEX2/SAINT (Bruker, 2004)'
_computing_data_collection 'APEX2 (Bruker, 2004)'
_computing_data_reduction 'SAINT/XPREP (Bruker, 2004)'
_computing_molecular_graphics 'ORTEP3 (Farrugia, 1997) and Mercury (Bruno et al., 2002)'
_computing_publication_material 'SHELXL-97 (Sheldrick, 1997)'
_computing_structure_refinement 'SHELXL-97 (Sheldrick, 1997)'
_computing_structure_solution 'SIR92 (Altornare et al., 1993)'
_diffrn_ambient_temperature 298(2)
_diffrn_measured_fraction_theta_full 0.998
_diffrn_measured_fraction_theta_max 0.993
_diffrn_measurement_device_type 'Bruker axs kappa apex2 CCD diffractometer'
_diffrn_measurement_method '\w and \f scan'
_diffrn_radiation_monochromator graphite
_diffrn_radiation_source 'fine-focus sealed tube'
_diffrn_radiation_type MoK\a
_diffrn_radiation_wavelength 0.71073
_diffrn_reflns_av_R_equivalents 0.0169
_diffrn_reflns_av_sigmaI/netI 0.0196
_diffrn_reflns_limit_h_max 18
_diffrn_reflns_limit_h_min -21
_diffrn_reflns_limit_k_max 8
_diffrn_reflns_limit_k_min -7
_diffrn_reflns_limit_l_max 12
_diffrn_reflns_limit_l_min -12
_diffrn_reflns_number 7263
_diffrn_reflns_theta_full 25.00
_diffrn_reflns_theta_max 28.29
_diffrn_reflns_theta_min 2.26
_diffrn_standards_decay_% 0
_exptl_absorpt_coefficient_mu 0.120
_exptl_absorpt_correction_T_max 0.9712
_exptl_absorpt_correction_T_min 0.9222
_exptl_absorpt_correction_type multi-scan
_exptl_absorpt_process_details 'Bruker(SADABS, 1999)'
_exptl_crystal_colour colourless
_exptl_crystal_density_diffrn 1.478
_exptl_crystal_density_method 'not measured'
_exptl_crystal_description plate
_exptl_crystal_F_000 472
_exptl_crystal_size_max 0.35
_exptl_crystal_size_mid 0.32
_exptl_crystal_size_min 0.30
_refine_diff_density_max 0.210
_refine_diff_density_min -0.177
_refine_diff_density_rms 0.032
_refine_ls_abs_structure_details 'Flack H D (1983), Acta Cryst. A39, 876-881'
_refine_ls_abs_structure_Flack 1.3(10)
_refine_ls_extinction_coef 0.006(3)
_refine_ls_extinction_expression Fc^*^=kFc[1+0.001xFc^2^\l^3^/sin(2\q)]^-1/4^
_refine_ls_extinction_method SHELXL
_refine_ls_goodness_of_fit_ref 1.051
_refine_ls_hydrogen_treatment constr
_refine_ls_matrix_type full
_refine_ls_number_parameters 147
_refine_ls_number_reflns 2478
_refine_ls_number_restraints 0
_refine_ls_restrained_S_all 1.051
_refine_ls_R_factor_all 0.0390
_refine_ls_R_factor_gt 0.0332
_refine_ls_shift/su_max 0.001
_refine_ls_shift/su_mean 0.000
_refine_ls_structure_factor_coef Fsqd
_refine_ls_weighting_details 'calc w=1/[\s^2^(Fo^2^)+(0.0499P)^2^+0.0941P] where P=(Fo^2^+2Fc^2^)/3'
_refine_ls_weighting_scheme calc
_refine_ls_wR_factor_gt 0.0847
_refine_ls_wR_factor_ref 0.0889
_reflns_number_gt 2206
_reflns_number_total 2478
_reflns_threshold_expression >2sigma(I)
_cod_data_source_file c2ob06591f.txt
_cod_data_source_block new1
_cod_original_sg_symbol_H-M P21212
_cod_database_code 7152209

loop_
_symmetry_equiv_pos_as_xyz
'x, y, z'
'-x, -y, z'
'-x+1/2, y+1/2, -z'
'x+1/2, -y+1/2, -z'

loop_
_atom_site_label
_atom_site_type_symbol
_atom_site_fract_x
_atom_site_fract_y
_atom_site_fract_z
_atom_site_U_iso_or_equiv
_atom_site_adp_type
_atom_site_occupancy
_atom_site_symmetry_multiplicity
_atom_site_calc_flag
_atom_site_refinement_flags
C1 C 0.68855(8) 1.0178(2) 0.44961(17) 0.0372(3) Uani 1 1 d .
C2 C 0.65601(11) 0.8113(3) 0.25838(16) 0.0459(4) Uani 1 1 d .
H2A H 0.6889 0.6945 0.2451 0.055 Uiso 1 1 calc R
H2B H 0.6293 0.8418 0.1653 0.055 Uiso 1 1 calc R
C3 C 0.59360(9) 0.7810(2) 0.38215(15) 0.0354(3) Uani 1 1 d .
H3 H 0.5388 0.8076 0.3453 0.042 Uiso 1 1 calc R
C4 C 0.59595(8) 0.5839(2) 0.46333(16) 0.0333(3) Uani 1 1 d .
C5 C 0.60154(8) 0.6260(2) 0.62581(16) 0.0329(3) Uani 1 1 d .
H5 H 0.6289 0.5347 0.6933 0.040 Uiso 1 1 calc R
C6 C 0.53285(8) 0.7622(2) 0.68177(14) 0.0321(3) Uani 1 1 d .
H6 H 0.4869 0.7871 0.6154 0.039 Uiso 1 1 calc R
C7 C 0.61402(8) 0.8434(2) 0.63904(16) 0.0329(3) Uani 1 1 d .
H7 H 0.6501 0.8943 0.7165 0.040 Uiso 1 1 calc R
C8 C 0.51653(9) 0.7497(2) 0.84348(14) 0.0365(3) Uani 1 1 d .
C9 C 0.41251(11) 0.7326(3) 1.02525(16) 0.0497(4) Uani 1 1 d .
H9A H 0.4277 0.8509 1.0783 0.060 Uiso 1 1 calc R
H9B H 0.4387 0.6214 1.0724 0.060 Uiso 1 1 calc R
C10 C 0.32319(13) 0.7075(4) 1.0270(2) 0.0701(6) Uani 1 1 d .
H10A H 0.3089 0.5906 0.9735 0.105 Uiso 1 1 calc R
H10B H 0.2980 0.8190 0.9810 0.105 Uiso 1 1 calc R
H10C H 0.3048 0.6965 1.1277 0.105 Uiso 1 1 calc R
N1 N 0.61717(7) 0.92810(18) 0.49216(13) 0.0334(3) Uani 1 1 d .
O1 O 0.73006(7) 1.12363(18) 0.52328(14) 0.0488(3) Uani 1 1 d .
O2 O 0.70515(7) 0.97387(19) 0.30693(11) 0.0465(3) Uani 1 1 d .
O3 O 0.59286(7) 0.42686(17) 0.40360(13) 0.0455(3) Uani 1 1 d .
O4 O 0.56772(7) 0.7437(2) 0.93793(11) 0.0568(3) Uani 1 1 d .
O5 O 0.43710(6) 0.74654(19) 0.87042(11) 0.0445(3) Uani 1 1 d .

loop_
_atom_site_aniso_label
_atom_site_aniso_U_11
_atom_site_aniso_U_22
_atom_site_aniso_U_33
_atom_site_aniso_U_23
_atom_site_aniso_U_13
_atom_site_aniso_U_12
C1 0.0354(7) 0.0317(8) 0.0446(7) 0.0084(6) -0.0040(6) -0.0021(6)
C2 0.0541(9) 0.0524(10) 0.0312(6) 0.0049(7) -0.0051(6) -0.0079(8)
C3 0.0348(6) 0.0353(8) 0.0360(6) 0.0034(6) -0.0094(5) -0.0034(6)
C4 0.0279(6) 0.0323(8) 0.0398(7) -0.0007(6) 0.0011(5) -0.0021(6)
C5 0.0340(6) 0.0293(7) 0.0354(6) 0.0042(5) -0.0019(5) 0.0021(6)
C6 0.0309(6) 0.0316(7) 0.0339(6) -0.0006(6) -0.0012(5) 0.0003(6)
C7 0.0318(6) 0.0321(7) 0.0349(6) 0.0001(6) -0.0032(5) -0.0027(6)
C8 0.0423(8) 0.0307(7) 0.0366(6) -0.0028(6) -0.0001(5) -0.0013(7)
C9 0.0597(9) 0.0540(10) 0.0353(7) -0.0059(8) 0.0093(7) 0.0028(9)
C10 0.0608(11) 0.0915(17) 0.0578(10) -0.0144(11) 0.0199(9) -0.0053(11)
N1 0.0334(5) 0.0276(6) 0.0390(6) 0.0031(5) -0.0040(4) -0.0035(5)
O1 0.0433(6) 0.0434(7) 0.0596(7) -0.0014(6) -0.0025(5) -0.0142(5)
O2 0.0480(6) 0.0490(7) 0.0425(5) 0.0091(5) 0.0018(5) -0.0112(5)
O3 0.0486(6) 0.0338(6) 0.0541(6) -0.0093(5) 0.0041(5) -0.0044(5)
O4 0.0495(6) 0.0839(10) 0.0370(5) 0.0018(6) -0.0081(5) -0.0032(7)
O5 0.0428(5) 0.0558(7) 0.0348(5) -0.0031(5) 0.0047(4) 0.0015(6)

loop_
_atom_type_symbol
_atom_type_description
_atom_type_scat_dispersion_real
_atom_type_scat_dispersion_imag
_atom_type_scat_source
C C 0.0033 0.0016 'International Tables Vol C Tables 4.2.6.8 and 6.1.1.4'
H H 0.0000 0.0000 'International Tables Vol C Tables 4.2.6.8 and 6.1.1.4'
N N 0.0061 0.0033 'International Tables Vol C Tables 4.2.6.8 and 6.1.1.4'
O O 0.0106 0.0060 'International Tables Vol C Tables 4.2.6.8 and 6.1.1.4'

loop_
_geom_angle_atom_site_label_1
_geom_angle_atom_site_label_2
_geom_angle_atom_site_label_3
_geom_angle
O1 C1 O2 123.20(14)
O1 C1 N1 126.91(15)
O2 C1 N1 109.87(13)
O2 C2 C3 105.08(12)
O2 C2 H2A 110.7
C3 C2 H2A 110.7
O2 C2 H2B 110.7
C3 C2 H2B 110.7
H2A C2 H2B 108.8
N1 C3 C4 105.69(11)
N1 C3 C2 102.88(11)
C4 C3 C2 116.75(13)
N1 C3 H3 110.4
C4 C3 H3 110.4
C2 C3 H3 110.4
O3 C4 C5 127.88(14)
O3 C4 C3 124.57(13)
C5 C4 C3 107.54(12)
C4 C5 C7 106.03(12)
C4 C5 C6 112.91(11)
C7 C5 C6 58.85(9)
C4 C5 H5 121.0
C7 C5 H5 121.0
C6 C5 H5 121.0
C8 C6 C7 115.82(11)
C8 C6 C5 114.69(12)
C7 C6 C5 58.95(9)
C8 C6 H6 118.0
C7 C6 H6 118.0
C5 C6 H6 118.0
N1 C7 C6 114.52(11)
N1 C7 C5 109.04(12)
C6 C7 C5 62.19(10)
N1 C7 H7 119.3
C6 C7 H7 119.3
C5 C7 H7 119.3
O4 C8 O5 124.17(13)
O4 C8 C6 124.85(13)
O5 C8 C6 110.98(11)
O5 C9 C10 107.12(14)
O5 C9 H9A 110.3
C10 C9 H9A 110.3
O5 C9 H9B 110.3
C10 C9 H9B 110.3
H9A C9 H9B 108.5
C9 C10 H10A 109.5
C9 C10 H10B 109.5
H10A C10 H10B 109.5
C9 C10 H10C 109.5
H10A C10 H10C 109.5
H10B C10 H10C 109.5
C1 N1 C7 117.52(11)
C1 N1 C3 109.96(12)
C7 N1 C3 109.76(11)
C1 O2 C2 110.26(12)
C8 O5 C9 116.70(12)

loop_
_geom_bond_atom_site_label_1
_geom_bond_atom_site_label_2
_geom_bond_distance
C1 O1 1.1954(19)
C1 O2 1.3484(19)
C1 N1 1.3801(18)
C2 O2 1.440(2)
C2 C3 1.531(2)
C2 H2A 0.9700
C2 H2B 0.9700
C3 N1 1.4625(19)
C3 C4 1.530(2)
C3 H3 0.9800
C4 O3 1.1985(18)
C4 C5 1.4954(19)
C5 C7 1.500(2)
C5 C6 1.5482(19)
C5 H5 0.9800
C6 C8 1.4847(17)
C6 C7 1.4980(19)
C6 H6 0.9800
C7 N1 1.4451(18)
C7 H7 0.9800
C8 O4 1.1994(17)
C8 O5 1.3317(18)
C9 O5 1.4563(17)
C9 C10 1.482(3)
C9 H9A 0.9700
C9 H9B 0.9700
C10 H10A 0.9600
C10 H10B 0.9600
C10 H10C 0.9600

loop_
_geom_torsion_atom_site_label_1
_geom_torsion_atom_site_label_2
_geom_torsion_atom_site_label_3
_geom_torsion_atom_site_label_4
_geom_torsion
O2 C2 C3 N1 -2.29(15)
O2 C2 C3 C4 -117.50(13)
N1 C3 C4 O3 -167.52(14)
C2 C3 C4 O3 -53.88(19)
N1 C3 C4 C5 13.20(14)
C2 C3 C4 C5 126.84(13)
O3 C4 C5 C7 173.15(14)
C3 C4 C5 C7 -7.60(15)
O3 C4 C5 C6 -124.42(16)
C3 C4 C5 C6 54.82(15)
C4 C5 C6 C8 158.14(13)
C7 C5 C6 C8 -106.42(14)
C4 C5 C6 C7 -95.44(13)
C8 C6 C7 N1 -156.01(13)
C5 C6 C7 N1 99.49(14)
C8 C6 C7 C5 104.50(15)
C4 C5 C7 N1 -0.89(15)
C6 C5 C7 N1 -108.32(12)
C4 C5 C7 C6 107.43(12)
C7 C6 C8 O4 -22.6(2)
C5 C6 C8 O4 43.4(2)
C7 C6 C8 O5 157.21(13)
C5 C6 C8 O5 -136.88(13)
O1 C1 N1 C7 -42.2(2)
O2 C1 N1 C7 139.63(13)
O1 C1 N1 C3 -168.74(15)
O2 C1 N1 C3 13.14(17)
C6 C7 N1 C1 175.60(13)
C5 C7 N1 C1 -117.04(14)
C6 C7 N1 C3 -57.81(16)
C5 C7 N1 C3 9.55(15)
C4 C3 N1 C1 116.77(12)
C2 C3 N1 C1 -6.17(15)
C4 C3 N1 C7 -13.98(14)
C2 C3 N1 C7 -136.92(12)
O1 C1 O2 C2 167.02(15)
N1 C1 O2 C2 -14.77(17)
C3 C2 O2 C1 10.30(17)
O4 C8 O5 C9 -0.8(3)
C6 C8 O5 C9 179.48(14)
C10 C9 O5 C8 -173.34(17)
